data_7154990
loop_
_publ_author_name
'van de Wouw, H. L.'
'Lee, J. Y.'
'Siegler, M. A.'
'Klausen, R. S.'

_publ_section_title
;
 Innocent BN bond substitution in anthracene derivatives.
;
_journal_issue 12
_journal_name_full 'Organic &amp; biomolecular chemistry'
_journal_page_first 3256
_journal_page_last 3263
_journal_paper_doi 10.1039/c5ob02309b
_journal_volume 14
_journal_year 2016
_chemical_formula_moiety 'C20 H14'
_chemical_formula_sum 'C20 H14'
_chemical_formula_weight 254.31
_chemical_name_systematic
;
 ?
;
_space_group_crystal_system monoclinic
_space_group_IT_number 14
_space_group_name_Hall '-P 2yn'
_space_group_name_H-M_alt 'P 1 21/n 1'
_symmetry_space_group_name_Hall '-P 2yn'
_symmetry_space_group_name_H-M 'P 1 21/n 1'
_atom_sites_solution_hydrogens geom
_atom_sites_solution_primary direct
_atom_sites_solution_secondary difmap
_audit_creation_method SHELXL-2013
_audit_update_record
;
2015-11-05 deposited with the CCDC.
2016-02-23 downloaded from the CCDC.
;
_cell_angle_alpha 90
_cell_angle_beta 94.099(3)
_cell_angle_gamma 90
_cell_formula_units_Z 4
_cell_length_a 7.5423(2)
_cell_length_b 5.9013(2)
_cell_length_c 28.5913(9)
_cell_measurement_reflns_used 4139
_cell_measurement_temperature 110(2)
_cell_measurement_theta_max 71.70
_cell_measurement_theta_min 6.17
_cell_volume 1269.33(7)
_computing_cell_refinement
;
CrysAlisPro, Agilent Technologies,
Version 1.171.36.32 (release 02-08-2013 CrysAlis171 .NET)
(compiled Aug  2 2013,16:46:58)
;
_computing_data_collection
;
CrysAlisPro, Agilent Technologies,
Version 1.171.36.32 (release 02-08-2013 CrysAlis171 .NET)
(compiled Aug  2 2013,16:46:58)
;
_computing_data_reduction
;
CrysAlisPro, Agilent Technologies,
Version 1.171.36.32 (release 02-08-2013 CrysAlis171 .NET)
(compiled Aug  2 2013,16:46:58)
;
_computing_molecular_graphics 'SHELXTL v6.10 (Sheldrick, 2008)'
_computing_publication_material 'SHELXTL v6.10 (Sheldrick, 2008)'
_computing_structure_refinement 'SHELXL-2013 (Sheldrick, 2013)'
_computing_structure_solution 'SHELXS-2013 (Sheldrick, 2013)'
_diffrn_ambient_temperature 110(2)
_diffrn_measured_fraction_theta_full 0.999
_diffrn_measured_fraction_theta_max 1.000
_diffrn_measurement_device_type 'SuperNova, Dual, Cu at zero, Atlas'
_diffrn_measurement_method '\w scans'
_diffrn_radiation_monochromator mirror
_diffrn_radiation_source 'SuperNova (Cu) X-ray Source'
_diffrn_radiation_type CuK\a
_diffrn_radiation_wavelength 1.54178
_diffrn_reflns_av_R_equivalents 0.0253
_diffrn_reflns_av_unetI/netI 0.0221
_diffrn_reflns_Laue_measured_fraction_full 0.999
_diffrn_reflns_Laue_measured_fraction_max 1.000
_diffrn_reflns_limit_h_max 9
_diffrn_reflns_limit_h_min -8
_diffrn_reflns_limit_k_max 7
_diffrn_reflns_limit_k_min -7
_diffrn_reflns_limit_l_max 34
_diffrn_reflns_limit_l_min -35
_diffrn_reflns_number 8823
_diffrn_reflns_point_group_measured_fraction_full 0.999
_diffrn_reflns_point_group_measured_fraction_max 1.000
_diffrn_reflns_theta_full 67.679
_diffrn_reflns_theta_max 71.889
_diffrn_reflns_theta_min 3.099
_exptl_absorpt_coefficient_mu 0.569
_exptl_absorpt_correction_T_max 0.988
_exptl_absorpt_correction_T_min 0.855
_exptl_absorpt_correction_type analytical
_exptl_absorpt_process_details
;
CrysAlisPro, Agilent Technologies,
Version 1.171.36.32 (release 02-08-2013 CrysAlis171 .NET)
(compiled Aug  2 2013,16:46:58)
Analytical numeric absorption correction using a multifaceted crystal
            model based on expressions derived by R.C. Clark & J.S. Reid.
(Clark, R. C. & Reid, J. S. (1995). Acta Cryst. A51, 887-897)
;
_exptl_crystal_colour colorless
_exptl_crystal_density_diffrn 1.331
_exptl_crystal_description plate
_exptl_crystal_F_000 536
_exptl_crystal_size_max 0.39
_exptl_crystal_size_mid 0.30
_exptl_crystal_size_min 0.02
_refine_diff_density_max 0.291
_refine_diff_density_min -0.202
_refine_diff_density_rms 0.048
_refine_ls_extinction_method none
_refine_ls_goodness_of_fit_ref 1.160
_refine_ls_hydrogen_treatment constr
_refine_ls_matrix_type full
_refine_ls_number_parameters 362
_refine_ls_number_reflns 2491
_refine_ls_number_restraints 829
_refine_ls_restrained_S_all 1.000
_refine_ls_R_factor_all 0.0653
_refine_ls_R_factor_gt 0.0616
_refine_ls_shift/su_max 0.000
_refine_ls_shift/su_mean 0.000
_refine_ls_structure_factor_coef Fsqd
_refine_ls_weighting_details
;
 w=1/[\s^2^(Fo^2^)+(0.0433P)^2^+1.3779P]
 where P=(Fo^2^+2Fc^2^)/3
;
_refine_ls_weighting_scheme calc
_refine_ls_wR_factor_gt 0.1499
_refine_ls_wR_factor_ref 0.1518
_reflns_Friedel_coverage 0.000
_reflns_number_gt 2298
_reflns_number_total 2491
_reflns_threshold_expression 'I > 2\s(I)'
_cod_data_source_file c5ob02309b2.cif
_cod_data_source_block 8a
_cod_depositor_comments 'Adding full bibliography for 7154985--7154990.cif.'
_cod_database_code 7154990
_shelx_space_group_comment
;
The symmetry employed for this shelxl refinement is uniquely defined
by the following loop, which should always be used as a source of
symmetry information in preference to the above space-group names.
They are only intended as comments.
;
_shelxl_version_number 2013-2

loop_
_space_group_symop_operation_xyz
'x, y, z'
'-x+1/2, y+1/2, -z+1/2'
'-x, -y, -z'
'x-1/2, -y-1/2, z-1/2'

loop_
_atom_site_label
_atom_site_type_symbol
_atom_site_fract_x
_atom_site_fract_y
_atom_site_fract_z
_atom_site_U_iso_or_equiv
_atom_site_adp_type
_atom_site_occupancy
_atom_site_site_symmetry_order
_atom_site_calc_flag
_atom_site_refinement_flags_posn
_atom_site_refinement_flags_adp
_atom_site_refinement_flags_occupancy
_atom_site_disorder_assembly
_atom_site_disorder_group
C1 C 0.9876(6) 0.4418(5) 0.28051(11) 0.0207(6) Uani 0.873(2) 1 d D U P A 1
C2 C 0.9654(3) 0.5927(4) 0.31718(8) 0.0214(5) Uani 0.873(2) 1 d D U P A 1
H2 H 0.9037 0.7309 0.3109 0.026 Uiso 0.873(2) 1 calc R U P A 1
C3 C 1.0318(3) 0.5452(5) 0.36298(9) 0.0214(5) Uani 0.873(2) 1 d D U P A 1
C4 C 1.0118(3) 0.6998(4) 0.40090(12) 0.0241(5) Uani 0.873(2) 1 d D U P A 1
H4 H 0.9508 0.8390 0.3951 0.029 Uiso 0.873(2) 1 calc R U P A 1
C5 C 1.0793(4) 0.6494(5) 0.44507(11) 0.0265(6) Uani 0.873(2) 1 d D U P A 1
H5 H 1.0642 0.7532 0.4699 0.032 Uiso 0.873(2) 1 calc R U P A 1
C6 C 1.1723(4) 0.4430(7) 0.45444(10) 0.0285(6) Uani 0.873(2) 1 d D U P A 1
H6 H 1.2196 0.4104 0.4854 0.034 Uiso 0.873(2) 1 calc R U P A 1
C7 C 1.1939(3) 0.2912(5) 0.41926(13) 0.0266(6) Uani 0.873(2) 1 d D U P A 1
H7 H 1.2565 0.1540 0.4260 0.032 Uiso 0.873(2) 1 calc R U P A 1
C8 C 1.1237(4) 0.3364(5) 0.37260(10) 0.0221(5) Uani 0.873(2) 1 d D U P A 1
C9 C 1.1414(3) 0.1814(4) 0.33624(8) 0.0230(5) Uani 0.873(2) 1 d D U P A 1
H9 H 1.1995 0.0409 0.3427 0.028 Uiso 0.873(2) 1 calc R U P A 1
C10 C 1.0750(3) 0.2299(5) 0.29056(9) 0.0214(5) Uani 0.873(2) 1 d D U P A 1
C11 C 1.0947(18) 0.0777(13) 0.25270(14) 0.0228(9) Uani 0.873(2) 1 d D U P A 1
H11 H 1.1441 -0.0682 0.2589 0.027 Uiso 0.873(2) 1 calc R U P A 1
C12 C 1.0440(3) 0.1373(4) 0.20763(9) 0.0225(5) Uani 0.873(2) 1 d D U P A 1
H12 H 1.0622 0.0332 0.1831 0.027 Uiso 0.873(2) 1 calc R U P A 1
C13 C 0.9636(3) 0.3539(4) 0.19616(8) 0.0209(5) Uani 0.873(2) 1 d D U P A 1
C14 C 0.9338(4) 0.4965(4) 0.23302(10) 0.0212(6) Uani 0.873(2) 1 d D U P A 1
H14 H 0.8751 0.6366 0.2265 0.025 Uiso 0.873(2) 1 calc R U P A 1
C15 C 0.9223(3) 0.4184(5) 0.14619(8) 0.0217(5) Uani 0.873(2) 1 d D U P A 1
C16 C 0.9741(3) 0.2817(4) 0.10951(12) 0.0258(5) Uani 0.873(2) 1 d D U P A 1
H16 H 1.0365 0.1449 0.1167 0.031 Uiso 0.873(2) 1 calc R U P A 1
C17 C 0.9364(4) 0.3413(6) 0.06286(11) 0.0290(6) Uani 0.873(2) 1 d D U P A 1
H17 H 0.9720 0.2447 0.0387 0.035 Uiso 0.873(2) 1 calc R U P A 1
C18 C 0.8469(4) 0.5418(6) 0.05150(9) 0.0280(6) Uani 0.873(2) 1 d D U P A 1
H18 H 0.8206 0.5825 0.0196 0.034 Uiso 0.873(2) 1 calc R U P A 1
C19 C 0.7964(3) 0.6820(5) 0.08708(13) 0.0268(6) Uani 0.873(2) 1 d D U P A 1
H19 H 0.7366 0.8203 0.0796 0.032 Uiso 0.873(2) 1 calc R U P A 1
C20 C 0.8329(3) 0.6208(5) 0.13386(10) 0.0246(5) Uani 0.873(2) 1 d D U P A 1
H20 H 0.7966 0.7180 0.1579 0.030 Uiso 0.873(2) 1 calc R U P A 1
C1' C 0.949(4) 0.434(3) 0.2272(6) 0.022(2) Uani 0.127(2) 1 d D U P A 2
C2' C 0.8841(19) 0.587(2) 0.1938(4) 0.023(2) Uani 0.127(2) 1 d D U P A 2
H2' H 0.8382 0.7286 0.2031 0.028 Uiso 0.127(2) 1 calc R U P A 2
C3' C 0.886(2) 0.534(3) 0.1463(5) 0.023(2) Uani 0.127(2) 1 d D U P A 2
C4' C 0.819(2) 0.691(3) 0.1113(7) 0.023(2) Uani 0.127(2) 1 d D U P A 2
H4' H 0.7709 0.8309 0.1207 0.028 Uiso 0.127(2) 1 calc R U P A 2
C5' C 0.822(3) 0.645(4) 0.0649(7) 0.027(2) Uani 0.127(2) 1 d D U P A 2
H5' H 0.7796 0.7525 0.0421 0.033 Uiso 0.127(2) 1 calc R U P A 2
C6' C 0.890(3) 0.433(4) 0.0511(6) 0.027(2) Uani 0.127(2) 1 d D U P A 2
H6' H 0.8884 0.3956 0.0188 0.032 Uiso 0.127(2) 1 calc R U P A 2
C7' C 0.958(3) 0.283(3) 0.0837(7) 0.027(2) Uani 0.127(2) 1 d D U P A 2
H7' H 1.0082 0.1457 0.0735 0.032 Uiso 0.127(2) 1 calc R U P A 2
C8' C 0.956(2) 0.325(3) 0.1323(6) 0.023(2) Uani 0.127(2) 1 d D U P A 2
C9' C 1.024(2) 0.170(2) 0.1659(4) 0.025(2) Uani 0.127(2) 1 d D U P A 2
H9' H 1.0715 0.0298 0.1565 0.030 Uiso 0.127(2) 1 calc R U P A 2
C10' C 1.020(3) 0.223(3) 0.2130(5) 0.022(2) Uani 0.127(2) 1 d D U P A 2
C11' C 1.101(13) 0.081(9) 0.2486(8) 0.023(3) Uani 0.127(2) 1 d D U P A 2
H11' H 1.1552 -0.0565 0.2396 0.027 Uiso 0.127(2) 1 calc R U P A 2
C12' C 1.105(2) 0.134(3) 0.2952(6) 0.025(2) Uani 0.127(2) 1 d D U P A 2
H12' H 1.1471 0.0252 0.3179 0.030 Uiso 0.127(2) 1 calc R U P A 2
C13' C 1.046(2) 0.353(3) 0.3103(5) 0.0251(18) Uani 0.127(2) 1 d D U P A 2
C14' C 0.967(5) 0.487(4) 0.2756(7) 0.023(2) Uani 0.127(2) 1 d D U P A 2
H14' H 0.9206 0.6283 0.2849 0.028 Uiso 0.127(2) 1 calc R U P A 2
C15' C 1.076(2) 0.424(3) 0.3608(5) 0.022(2) Uani 0.127(2) 1 d D U P A 2
C16' C 1.178(2) 0.295(3) 0.3921(7) 0.023(2) Uani 0.127(2) 1 d D U P A 2
H16' H 1.2336 0.1625 0.3811 0.027 Uiso 0.127(2) 1 calc R U P A 2
C17' C 1.202(3) 0.349(4) 0.4389(7) 0.025(3) Uani 0.127(2) 1 d D U P A 2
H17' H 1.2661 0.2496 0.4601 0.030 Uiso 0.127(2) 1 calc R U P A 2
C18' C 1.133(3) 0.548(4) 0.4550(6) 0.025(2) Uani 0.127(2) 1 d D U P A 2
H18' H 1.1581 0.5936 0.4866 0.030 Uiso 0.127(2) 1 calc R U P A 2
C19' C 1.029(3) 0.680(3) 0.4247(8) 0.024(2) Uani 0.127(2) 1 d D U P A 2
H19' H 0.9731 0.8117 0.4359 0.029 Uiso 0.127(2) 1 calc R U P A 2
C20' C 1.003(2) 0.621(3) 0.3778(7) 0.021(2) Uani 0.127(2) 1 d D U P A 2
H20' H 0.9350 0.7174 0.3569 0.025 Uiso 0.127(2) 1 calc R U P A 2

loop_
_atom_site_aniso_label
_atom_site_aniso_U_11
_atom_site_aniso_U_22
_atom_site_aniso_U_33
_atom_site_aniso_U_23
_atom_site_aniso_U_13
_atom_site_aniso_U_12
C1 0.0174(15) 0.0172(16) 0.0275(13) 0.0014(10) 0.0004(10) 0.0001(12)
C2 0.0182(10) 0.0172(11) 0.0283(11) 0.0009(9) -0.0004(8) 0.0026(8)
C3 0.0199(11) 0.0173(13) 0.0268(12) -0.0025(10) 0.0013(9) 0.0011(10)
C4 0.0226(11) 0.0231(12) 0.0263(14) -0.0023(12) -0.0009(11) 0.0007(9)
C5 0.0249(13) 0.0272(14) 0.0271(14) -0.0033(11) -0.0012(10) -0.0005(11)
C6 0.0280(13) 0.0299(16) 0.0268(13) 0.0026(12) -0.0031(10) 0.0008(12)
C7 0.0246(12) 0.0271(14) 0.0275(15) 0.0023(12) -0.0024(12) 0.0010(10)
C8 0.0178(12) 0.0213(13) 0.0269(13) 0.0038(10) -0.0011(9) 0.0008(10)
C9 0.0190(10) 0.0177(11) 0.0323(12) 0.0030(9) 0.0019(8) 0.0021(8)
C10 0.0176(11) 0.0158(12) 0.0309(12) 0.0018(11) 0.0028(9) -0.0001(10)
C11 0.0210(17) 0.0139(12) 0.0338(14) 0.0022(13) 0.0040(18) -0.0003(11)
C12 0.0216(12) 0.0153(12) 0.0310(12) -0.0016(10) 0.0036(9) -0.0011(10)
C13 0.0157(10) 0.0188(11) 0.0280(11) -0.0002(9) 0.0003(8) -0.0011(9)
C14 0.0183(12) 0.0153(13) 0.0298(13) -0.0013(10) -0.0007(9) 0.0007(11)
C15 0.0172(11) 0.0188(12) 0.0286(12) -0.0021(10) -0.0009(9) -0.0029(10)
C16 0.0248(11) 0.0249(12) 0.0274(14) -0.0021(11) -0.0013(11) 0.0009(10)
C17 0.0283(13) 0.0311(15) 0.0273(14) -0.0046(12) -0.0004(11) 0.0006(11)
C18 0.0269(13) 0.0309(15) 0.0257(12) 0.0013(12) -0.0005(10) -0.0020(12)
C19 0.0249(12) 0.0270(13) 0.0282(15) 0.0034(13) 0.0000(12) 0.0016(10)
C20 0.0247(12) 0.0236(13) 0.0254(13) -0.0004(10) 0.0000(10) -0.0003(10)
C1' 0.020(4) 0.015(4) 0.031(4) 0.001(4) 0.001(4) -0.001(4)
C2' 0.019(4) 0.020(4) 0.030(4) 0.004(4) 0.002(4) -0.003(4)
C3' 0.020(4) 0.022(4) 0.026(4) 0.003(4) 0.001(3) 0.000(4)
C4' 0.023(4) 0.026(4) 0.021(5) 0.003(5) 0.003(5) 0.000(4)
C5' 0.027(4) 0.027(4) 0.027(4) -0.002(4) 0.001(4) 0.000(4)
C6' 0.026(4) 0.027(4) 0.027(4) 0.000(4) -0.002(4) 0.002(4)
C7' 0.026(4) 0.027(4) 0.027(4) 0.001(4) 0.000(4) 0.002(4)
C8' 0.022(4) 0.023(4) 0.024(4) -0.002(4) 0.000(4) 0.000(4)
C9' 0.023(4) 0.023(4) 0.029(4) -0.002(4) 0.002(4) -0.002(4)
C10' 0.018(4) 0.017(4) 0.032(4) -0.005(4) 0.002(4) 0.000(4)
C11' 0.019(5) 0.017(5) 0.032(5) -0.004(5) 0.005(5) 0.000(5)
C12' 0.020(4) 0.020(5) 0.035(4) 0.002(4) 0.006(4) 0.001(4)
C13' 0.021(3) 0.020(3) 0.034(3) 0.002(3) 0.001(3) 0.002(3)
C14' 0.019(4) 0.016(4) 0.034(4) 0.004(4) 0.002(4) 0.002(4)
C15' 0.020(4) 0.018(4) 0.027(4) 0.002(4) -0.001(3) 0.002(4)
C16' 0.022(4) 0.020(4) 0.026(4) 0.001(4) -0.003(4) 0.003(4)
C17' 0.025(4) 0.024(5) 0.027(5) 0.000(4) -0.003(5) 0.006(4)
C18' 0.025(4) 0.024(4) 0.025(4) -0.001(4) -0.002(4) 0.001(4)
C19' 0.026(4) 0.020(4) 0.026(4) -0.002(4) -0.003(4) 0.004(4)
C20' 0.021(4) 0.017(4) 0.025(4) 0.000(4) 0.000(4) 0.003(4)

loop_
_atom_type_symbol
_atom_type_description
_atom_type_scat_dispersion_real
_atom_type_scat_dispersion_imag
_atom_type_scat_source
C C 0.0181 0.0091 'International Tables Vol C Tables 4.2.6.8 and 6.1.1.4'
H H 0.0000 0.0000 'International Tables Vol C Tables 4.2.6.8 and 6.1.1.4'

loop_
_geom_angle_atom_site_label_1
_geom_angle_atom_site_label_2
_geom_angle_atom_site_label_3
_geom_angle
C2 C1 C14 122.0(2)
C2 C1 C10 119.0(2)
C14 C1 C10 118.9(3)
C1 C2 C3 121.5(2)
C1 C2 H2 119.3
C3 C2 H2 119.3
C2 C3 C8 119.3(3)
C2 C3 C4 122.1(3)
C8 C3 C4 118.6(2)
C5 C4 C3 120.7(2)
C5 C4 H4 119.6
C3 C4 H4 119.6
C4 C5 C6 120.6(3)
C4 C5 H5 119.7
C6 C5 H5 119.7
C7 C6 C5 120.4(2)
C7 C6 H6 119.8
C5 C6 H6 119.8
C6 C7 C8 120.7(3)
C6 C7 H7 119.6
C8 C7 H7 119.6
C9 C8 C7 121.7(3)
C9 C8 C3 119.4(3)
C7 C8 C3 118.9(2)
C10 C9 C8 121.0(2)
C10 C9 H9 119.5
C8 C9 H9 119.5
C9 C10 C11 122.2(3)
C9 C10 C1 119.7(2)
C11 C10 C1 118.0(3)
C12 C11 C10 121.2(3)
C12 C11 H11 119.4
C10 C11 H11 119.4
C11 C12 C13 121.9(3)
C11 C12 H12 119.1
C13 C12 H12 119.1
C14 C13 C12 117.1(2)
C14 C13 C15 122.8(2)
C12 C13 C15 120.0(2)
C13 C14 C1 122.6(3)
C13 C14 H14 118.7
C1 C14 H14 118.7
C16 C15 C20 117.2(2)
C16 C15 C13 121.4(3)
C20 C15 C13 121.5(3)
C17 C16 C15 121.6(2)
C17 C16 H16 119.2
C15 C16 H16 119.2
C16 C17 C18 120.2(3)
C16 C17 H17 119.9
C18 C17 H17 119.9
C19 C18 C17 119.4(2)
C19 C18 H18 120.3
C17 C18 H18 120.3
C18 C19 C20 120.3(3)
C18 C19 H19 119.9
C20 C19 H19 119.9
C19 C20 C15 121.3(2)
C19 C20 H20 119.3
C15 C20 H20 119.3
C2' C1' C14' 122.5(15)
C2' C1' C10' 119.8(15)
C14' C1' C10' 117.3(15)
C1' C2' C3' 120.0(14)
C1' C2' H2' 120.0
C3' C2' H2' 120.0
C2' C3' C8' 120.1(15)
C2' C3' C4' 120.7(16)
C8' C3' C4' 119.2(13)
C5' C4' C3' 121.7(15)
C5' C4' H4' 119.1
C3' C4' H4' 119.1
C4' C5' C6' 118.7(16)
C4' C5' H5' 120.6
C6' C5' H5' 120.6
C7' C6' C5' 120.6(16)
C7' C6' H6' 119.7
C5' C6' H6' 119.7
C6' C7' C8' 122.0(16)
C6' C7' H7' 119.0
C8' C7' H7' 119.0
C9' C8' C3' 120.3(16)
C9' C8' C7' 122.1(16)
C3' C8' C7' 117.7(13)
C10' C9' C8' 119.3(14)
C10' C9' H9' 120.4
C8' C9' H9' 120.4
C9' C10' C1' 120.6(14)
C9' C10' C11' 121.6(15)
C1' C10' C11' 117.6(15)
C12' C11' C10' 122.7(19)
C12' C11' H11' 118.7
C10' C11' H11' 118.7
C11' C12' C13' 120.7(17)
C11' C12' H12' 119.7
C13' C12' H12' 119.7
C14' C13' C12' 115.4(14)
C14' C13' C15' 124.1(15)
C12' C13' C15' 120.4(13)
C13' C14' C1' 125.8(19)
C13' C14' H14' 117.1
C1' C14' H14' 117.1
C16' C15' C20' 117.1(13)
C16' C15' C13' 120.8(17)
C20' C15' C13' 122.1(17)
C15' C16' C17' 122.4(15)
C15' C16' H16' 118.8
C17' C16' H16' 118.8
C18' C17' C16' 119.8(16)
C18' C17' H17' 120.1
C16' C17' H17' 120.1
C19' C18' C17' 119.2(15)
C19' C18' H18' 120.4
C17' C18' H18' 120.4
C18' C19' C20' 120.1(15)
C18' C19' H19' 119.9
C20' C19' H19' 119.9
C19' C20' C15' 121.2(14)
C19' C20' H20' 119.4
C15' C20' H20' 119.4

loop_
_geom_bond_atom_site_label_1
_geom_bond_atom_site_label_2
_geom_bond_distance
C1 C2 1.395(4)
C1 C14 1.426(3)
C1 C10 1.433(4)
C2 C3 1.397(3)
C2 H2 0.9500
C3 C8 1.431(4)
C3 C4 1.433(4)
C4 C5 1.360(4)
C4 H4 0.9500
C5 C6 1.421(4)
C5 H5 0.9500
C6 C7 1.365(4)
C6 H6 0.9500
C7 C8 1.425(4)
C7 H7 0.9500
C8 C9 1.398(3)
C9 C10 1.394(3)
C9 H9 0.9500
C10 C11 1.423(5)
C11 C12 1.364(5)
C11 H11 0.9500
C12 C13 1.443(3)
C12 H12 0.9500
C13 C14 1.379(3)
C13 C15 1.490(3)
C14 H14 0.9500
C15 C16 1.400(4)
C15 C20 1.404(4)
C16 C17 1.389(4)
C16 H16 0.9500
C17 C18 1.389(4)
C17 H17 0.9500
C18 C19 1.386(4)
C18 H18 0.9500
C19 C20 1.393(4)
C19 H19 0.9500
C20 H20 0.9500
C1' C2' 1.378(16)
C1' C14' 1.418(17)
C1' C10' 1.425(16)
C2' C3' 1.395(15)
C2' H2' 0.9500
C3' C8' 1.409(16)
C3' C4' 1.428(16)
C4' C5' 1.355(16)
C4' H4' 0.9500
C5' C6' 1.418(17)
C5' H5' 0.9500
C6' C7' 1.357(17)
C6' H6' 0.9500
C7' C8' 1.413(16)
C7' H7' 0.9500
C8' C9' 1.397(15)
C9' C10' 1.385(15)
C9' H9' 0.9500
C10' C11' 1.425(19)
C11' C12' 1.37(2)
C11' H11' 0.9500
C12' C13' 1.444(15)
C12' H12' 0.9500
C13' C14' 1.370(16)
C13' C15' 1.506(15)
C14' H14' 0.9500
C15' C16' 1.368(16)
C15' C20' 1.390(16)
C16' C17' 1.376(17)
C16' H16' 0.9500
C17' C18' 1.375(17)
C17' H17' 0.9500
C18' C19' 1.372(17)
C18' H18' 0.9500
C19' C20' 1.384(17)
C19' H19' 0.9500
C20' H20' 0.9500

loop_
_geom_torsion_atom_site_label_1
_geom_torsion_atom_site_label_2
_geom_torsion_atom_site_label_3
_geom_torsion_atom_site_label_4
_geom_torsion
C14 C1 C2 C3 -174.6(3)
C10 C1 C2 C3 2.3(5)
C1 C2 C3 C8 -0.4(4)
C1 C2 C3 C4 179.3(3)
C2 C3 C4 C5 -179.5(2)
C8 C3 C4 C5 0.2(4)
C3 C4 C5 C6 0.5(4)
C4 C5 C6 C7 -0.5(4)
C5 C6 C7 C8 -0.1(4)
C6 C7 C8 C9 -178.7(2)
C6 C7 C8 C3 0.8(4)
C2 C3 C8 C9 -1.6(3)
C4 C3 C8 C9 178.7(2)
C2 C3 C8 C7 178.9(2)
C4 C3 C8 C7 -0.8(3)
C7 C8 C9 C10 -178.7(2)
C3 C8 C9 C10 1.7(3)
C8 C9 C10 C11 178.5(7)
C8 C9 C10 C1 0.1(4)
C2 C1 C10 C9 -2.1(5)
C14 C1 C10 C9 174.8(3)
C2 C1 C10 C11 179.4(7)
C14 C1 C10 C11 -3.6(8)
C9 C10 C11 C12 -173.7(7)
C1 C10 C11 C12 4.7(14)
C10 C11 C12 C13 -1.8(15)
C11 C12 C13 C14 -2.3(8)
C11 C12 C13 C15 175.6(8)
C12 C13 C14 C1 3.4(5)
C15 C13 C14 C1 -174.5(3)
C2 C1 C14 C13 176.4(3)
C10 C1 C14 C13 -0.5(6)
C14 C13 C15 C16 172.0(3)
C12 C13 C15 C16 -5.8(3)
C14 C13 C15 C20 -6.7(4)
C12 C13 C15 C20 175.5(2)
C20 C15 C16 C17 -1.0(4)
C13 C15 C16 C17 -179.8(2)
C15 C16 C17 C18 0.7(4)
C16 C17 C18 C19 0.3(4)
C17 C18 C19 C20 -0.9(4)
C18 C19 C20 C15 0.5(4)
C16 C15 C20 C19 0.4(3)
C13 C15 C20 C19 179.2(2)
C14' C1' C2' C3' 173(3)
C10' C1' C2' C3' 1(3)
C1' C2' C3' C8' -1(3)
C1' C2' C3' C4' 180.0(19)
C2' C3' C4' C5' 178.8(17)
C8' C3' C4' C5' -1(3)
C3' C4' C5' C6' 1(3)
C4' C5' C6' C7' -3(3)
C5' C6' C7' C8' 3(3)
C2' C3' C8' C9' 0(3)
C4' C3' C8' C9' 179.3(16)
C2' C3' C8' C7' -178.5(16)
C4' C3' C8' C7' 1(3)
C6' C7' C8' C9' 179.3(18)
C6' C7' C8' C3' -2(3)
C3' C8' C9' C10' 1(3)
C7' C8' C9' C10' 178.9(18)
C8' C9' C10' C1' 0(3)
C8' C9' C10' C11' -174(5)
C2' C1' C10' C9' 0(3)
C14' C1' C10' C9' -173(3)
C2' C1' C10' C11' 174(5)
C14' C1' C10' C11' 1(6)
C9' C10' C11' C12' 178(6)
C1' C10' C11' C12' 3(11)
C10' C11' C12' C13' -8(11)
C11' C12' C13' C14' 8(6)
C11' C12' C13' C15' -171(5)
C12' C13' C14' C1' -4(5)
C15' C13' C14' C1' 175(3)
C2' C1' C14' C13' -173(3)
C10' C1' C14' C13' 0(5)
C14' C13' C15' C16' -171(3)
C12' C13' C15' C16' 8(3)
C14' C13' C15' C20' 9(3)
C12' C13' C15' C20' -172.1(17)
C20' C15' C16' C17' 3(3)
C13' C15' C16' C17' -177.3(17)
C15' C16' C17' C18' -5(3)
C16' C17' C18' C19' 6(3)
C17' C18' C19' C20' -5(3)
C18' C19' C20' C15' 3(3)
C16' C15' C20' C19' -2(3)
C13' C15' C20' C19' 178.3(17)
